data_9002563
loop_
_publ_author_name
'Benna, P.'
'Bruno, E.'

_publ_section_title
;
 Single-crystal in situ high-temperature structural investigation
 on strontium feldspar
 Sample T = 20 deg C
;
_journal_name_full 'American Mineralogist'
_journal_page_first 690
_journal_page_last 696
_journal_volume 86
_journal_year 2001
_chemical_compound_source Synthetic
_chemical_formula_sum 'Al1.9 O8 Si2.1 Sr'
_chemical_name_mineral Feldspar
_space_group_IT_number 15
_symmetry_space_group_name_Hall '-I 2yc'
_symmetry_space_group_name_H-M 'I 1 2/c 1'
_cell_angle_alpha 90
_cell_angle_beta 115.46
_cell_angle_gamma 90
_cell_formula_units_Z 8
_cell_length_a 8.379
_cell_length_b 12.963
_cell_length_c 14.245
_cell_volume 1396.989
_database_code_amcsd 0002652
_diffrn_ambient_temperature 293.15
_exptl_crystal_density_diffrn 3.099
_cod_original_formula_sum 'Sr (Al1.9 Si2.1) O8'
_cod_database_code 9002563

loop_
_space_group_symop_operation_xyz
x,y,z
1/2+x,1/2+y,1/2+z
x,-y,1/2+z
1/2+x,1/2-y,+z
-x,y,1/2-z
1/2-x,1/2+y,-z
-x,-y,-z
1/2-x,1/2-y,1/2-z

loop_
_atom_site_aniso_label
_atom_site_aniso_U_11
_atom_site_aniso_U_22
_atom_site_aniso_U_33
_atom_site_aniso_U_12
_atom_site_aniso_U_13
_atom_site_aniso_U_23
Sr 0.00700 0.02400 0.01600 0.00000 0.00200 -0.00200
AlT1(0) 0.00600 0.00900 0.00500 -0.00200 0.00200 0.00000
SiT1(0) 0.00600 0.00900 0.00500 -0.00200 0.00200 0.00000
AlT1(z) 0.00600 0.00900 0.00500 -0.00200 0.00200 0.00000
SiT1(z) 0.00600 0.00900 0.00500 -0.00200 0.00200 0.00000
AlT2(0) 0.00400 0.00700 0.00500 0.00000 0.00100 0.00000
SiT2(0) 0.00400 0.00700 0.00500 0.00000 0.00100 0.00000
AlT2(z) 0.00500 0.00700 0.00600 0.00000 0.00100 0.00000
SiT2(z) 0.00500 0.00700 0.00600 0.00000 0.00100 0.00000
OA(1) 0.01200 0.01500 0.00500 0.00000 0.00300 0.00000
OA(2) 0.00600 0.00800 0.01400 0.00000 0.00100 0.00000
OB(0) 0.01100 0.01800 0.01600 -0.00500 0.00800 -0.00300
OB(z) 0.01100 0.01700 0.01500 -0.00300 0.00700 0.00100
OC(0) 0.01200 0.01300 0.01400 -0.00500 0.00400 -0.00100
OC(z) 0.01100 0.01100 0.01600 -0.00500 0.00500 -0.00300
OD(0) 0.01200 0.02000 0.00800 0.00100 0.00000 0.00200
OD(z) 0.01100 0.01700 0.00800 0.00100 0.00000 0.00100

loop_
_atom_site_label
_atom_site_fract_x
_atom_site_fract_y
_atom_site_fract_z
_atom_site_occupancy
_atom_site_U_iso_or_equiv
_atom_site_type_symbol
_atom_site_attached_hydrogens
Sr 0.26910 -0.00210 0.06560 1.00000 0.01600 Sr 0
AlT1(0) 0.00700 0.17470 0.10860 0.19000 0.00700 Al 0
SiT1(0) 0.00700 0.17470 0.10860 0.81000 0.00700 Si 0
AlT1(z) 0.00320 0.17760 0.61620 0.81000 0.00700 Al 0
SiT1(z) 0.00320 0.17760 0.61620 0.19000 0.00700 Si 0
AlT2(0) 0.69390 0.12030 0.17050 0.76000 0.00600 Al 0
SiT2(0) 0.69390 0.12030 0.17050 0.24000 0.00600 Si 0
AlT2(z) 0.68540 0.11330 0.67160 0.14000 0.00700 Al 0
SiT2(z) 0.68540 0.11330 0.67160 0.86000 0.00700 Si 0
OA(1) 0.00440 0.12940 0.00020 1.00000 0.01100 O 0
OA(2) 0.59140 -0.00010 0.14280 1.00000 0.01000 O 0
OB(0) 0.82800 0.12640 0.10660 1.00000 0.01400 O 0
OB(z) 0.80890 0.12670 0.61110 1.00000 0.01400 O 0
OC(0) 0.01340 0.29810 0.11840 1.00000 0.01400 O 0
OC(z) 0.01820 0.30910 0.63040 1.00000 0.01300 O 0
OD(0) 0.18760 0.12470 0.19610 1.00000 0.01500 O 0
OD(z) 0.19750 0.11880 0.70370 1.00000 0.01300 O 0

loop_
_cod_changelog_entry_id
_cod_changelog_entry_author
_cod_changelog_entry_date
_cod_changelog_entry_text
1
;cod-tools version 3.8.0
Id: cif_guess_AMCSD_atom_types 9581 2023-05-17 12:35:41Z saulius
;
2023-05-23T09:15:39+03:00
;Derived atom types and hydrogen counts
from atom names that follow the AMCSD naming convention
(Wat == water, O-H == hydroxyl).
;

loop_
_cod_related_entry_id
_cod_related_entry_database
_cod_related_entry_code
1 AMCSD 0002652
